data_1513728
loop_
_publ_author_name
'Miyoshi, Hirokazu'
'Nobusue, Shunpei'
'Shimizu, Akihiro'
'Hisaki, Ichiro'
'Miyata, Mikiji'
'Tobe, Yoshito'

_publ_section_title
;
 Benz[c]indeno[2,1-a]fluorene: a 2,3-naphthoquinodimethane incorporated
 into an indenofluorene frame
;
_journal_issue 1
_journal_name_full 'Chemical Science'
_journal_page_first 163
_journal_paper_doi 10.1039/c3sc52622d
_journal_volume 5
_journal_year 2014
_chemical_formula_sum 'C50 H34 Cl2 N2 O2'
_chemical_formula_weight 765.69
_chemical_name_systematic
; 
 ? 
;
_space_group_IT_number 14
_symmetry_cell_setting monoclinic
_symmetry_space_group_name_Hall '-P 2ybc'
_symmetry_space_group_name_H-M 'P 1 21/c 1'
_atom_sites_solution_hydrogens geom
_atom_sites_solution_primary direct
_atom_sites_solution_secondary difmap
_audit_creation_method SHELXL-97
_cell_angle_alpha 90.00
_cell_angle_beta 94.409(9)
_cell_angle_gamma 90.00
_cell_formula_units_Z 4
_cell_length_a 9.251(3)
_cell_length_b 18.592(6)
_cell_length_c 22.277(7)
_cell_measurement_temperature 113(2)
_cell_volume 3820(2)
_computing_cell_refinement PROCESS-AUTO
_computing_data_collection PROCESS-AUTO
_computing_molecular_graphics 'Yadokari-XG 2009 (Wakita Nemoto et al., 2009)'
_computing_publication_material 'Yadokari-XG 2009 (Wakita Nemoto et al., 2009)'
_computing_structure_refinement 'SHELXL-97 (Sheldrick, 1997)'
_computing_structure_solution 'SHELXS-97 (Sheldrick, 1990)'
_diffrn_ambient_temperature 113(2)
_diffrn_measured_fraction_theta_full 0.995
_diffrn_measured_fraction_theta_max 0.995
_diffrn_measurement_device_type 'Rigaku RAXIS-RAPID'
_diffrn_measurement_method \w
_diffrn_radiation_monochromator graphite
_diffrn_radiation_source 'fine-focus sealed tube'
_diffrn_radiation_type MoK\a
_diffrn_radiation_wavelength 0.71075
_diffrn_reflns_av_R_equivalents 0.1799
_diffrn_reflns_av_sigmaI/netI 0.1427
_diffrn_reflns_limit_h_max 10
_diffrn_reflns_limit_h_min -11
_diffrn_reflns_limit_k_max 24
_diffrn_reflns_limit_k_min -24
_diffrn_reflns_limit_l_max 28
_diffrn_reflns_limit_l_min -28
_diffrn_reflns_number 37126
_diffrn_reflns_theta_full 27.39
_diffrn_reflns_theta_max 27.39
_diffrn_reflns_theta_min 3.11
_exptl_absorpt_coefficient_mu 0.215
_exptl_absorpt_correction_T_max 0.9788
_exptl_absorpt_correction_T_min 0.9000
_exptl_absorpt_correction_type none
_exptl_crystal_colour Purple
_exptl_crystal_density_diffrn 1.331
_exptl_crystal_density_method 'not measured'
_exptl_crystal_description Plate
_exptl_crystal_F_000 1592
_exptl_crystal_size_max 0.50
_exptl_crystal_size_mid 0.30
_exptl_crystal_size_min 0.10
_refine_diff_density_max 0.618
_refine_diff_density_min -0.788
_refine_diff_density_rms 0.105
_refine_ls_extinction_coef 0.0015(12)
_refine_ls_extinction_expression Fc^*^=kFc[1+0.001xFc^2^\l^3^/sin(2\q)]^-1/4^
_refine_ls_extinction_method SHELXL
_refine_ls_goodness_of_fit_ref 1.062
_refine_ls_hydrogen_treatment mixed
_refine_ls_matrix_type full
_refine_ls_number_parameters 642
_refine_ls_number_reflns 8615
_refine_ls_number_restraints 0
_refine_ls_restrained_S_all 1.062
_refine_ls_R_factor_all 0.1697
_refine_ls_R_factor_gt 0.0946
_refine_ls_shift/su_max 0.000
_refine_ls_shift/su_mean 0.000
_refine_ls_structure_factor_coef Fsqd
_refine_ls_weighting_details 'calc w=1/[\s^2^(Fo^2^)+(0.1364P)^2^+0.8725P] where P=(Fo^2^+2Fc^2^)/3'
_refine_ls_weighting_scheme calc
_refine_ls_wR_factor_gt 0.2204
_refine_ls_wR_factor_ref 0.2868
_reflns_number_gt 4466
_reflns_number_total 8615
_reflns_threshold_expression >2sigma(I)
_cod_data_source_file c3sc52622d.txt
_cod_data_source_block ddq1
_cod_original_sg_symbol_H-M 'P 21/c'
_cod_database_code 1513728

loop_
_symmetry_equiv_pos_as_xyz
'x, y, z'
'-x, y+1/2, -z+1/2'
'-x, -y, -z'
'x, -y-1/2, z-1/2'

loop_
_atom_site_label
_atom_site_type_symbol
_atom_site_fract_x
_atom_site_fract_y
_atom_site_fract_z
_atom_site_U_iso_or_equiv
_atom_site_adp_type
_atom_site_occupancy
_atom_site_symmetry_multiplicity
_atom_site_calc_flag
Cl1 Cl 0.14027(14) 0.42786(8) 0.14097(7) 0.0520(4) Uani 1 1 d
Cl2 Cl 0.39666(17) 0.54400(7) 0.15353(7) 0.0592(5) Uani 1 1 d
O1 O 0.2705(4) 0.28737(18) 0.17313(15) 0.0381(8) Uani 1 1 d
O2 O 0.6650(4) 0.47127(18) 0.20086(15) 0.0420(8) Uani 1 1 d
C2 C 0.4477(5) 0.2394(2) 0.3909(2) 0.0274(9) Uani 1 1 d
N1 N 0.5565(4) 0.1982(2) 0.23199(19) 0.0378(9) Uani 1 1 d
C48 C 0.7082(5) 0.3550(2) 0.2695(2) 0.0294(9) Uani 1 1 d
N2 N 0.8233(4) 0.3320(2) 0.27263(19) 0.0377(9) Uani 1 1 d
C3 C 0.8644(5) 0.3249(2) 0.4839(2) 0.0304(10) Uani 1 1 d
C4 C 0.6683(4) 0.3877(2) 0.41885(19) 0.0253(9) Uani 1 1 d
C29 C 0.5378(4) 0.4255(2) 0.32794(19) 0.0244(9) Uani 1 1 d
C42 C 0.4422(4) 0.3238(2) 0.25420(19) 0.0257(9) Uani 1 1 d
C30 C 0.6496(4) 0.4818(2) 0.3470(2) 0.0269(9) Uani 1 1 d
C31 C 0.7223(5) 0.4591(2) 0.4015(2) 0.0276(9) Uani 1 1 d
C22 C 0.3510(4) 0.3185(2) 0.31349(19) 0.0247(9) Uani 1 1 d
C49 C 0.5096(5) 0.2530(2) 0.2428(2) 0.0301(10) Uani 1 1 d
C32 C 0.8241(5) 0.5035(2) 0.4327(2) 0.0326(10) Uani 1 1 d
H1 H 0.867(6) 0.486(3) 0.474(3) 0.054(16) Uiso 1 1 d
C23 C 0.4659(4) 0.3063(2) 0.36650(19) 0.0249(9) Uani 1 1 d
C36 C 0.3299(5) 0.5187(2) 0.3305(2) 0.0314(10) Uani 1 1 d
H2 H 0.391(6) 0.557(3) 0.341(2) 0.050(16) Uiso 1 1 d
C43 C 0.3330(5) 0.3371(2) 0.1990(2) 0.0303(10) Uani 1 1 d
C24 C 0.2582(5) 0.2513(2) 0.3139(2) 0.0271(9) Uani 1 1 d
C37 C 0.2811(5) 0.3914(2) 0.31835(19) 0.0267(9) Uani 1 1 d
C5 C 0.6788(5) 0.1781(2) 0.4296(2) 0.0307(10) Uani 1 1 d
C1 C 0.5625(4) 0.3669(2) 0.37622(19) 0.0245(9) Uani 1 1 d
C25 C 0.3210(5) 0.2050(2) 0.3582(2) 0.0297(10) Uani 1 1 d
C26 C 0.2642(5) 0.1365(2) 0.3663(2) 0.0346(10) Uani 1 1 d
H3 H 0.306(5) 0.103(2) 0.399(2) 0.030(12) Uiso 1 1 d
C6 C 0.5339(5) 0.1991(2) 0.4388(2) 0.0295(10) Uani 1 1 d
C33 C 0.7823(5) 0.5930(2) 0.3546(2) 0.0339(10) Uani 1 1 d
H4 H 0.804(4) 0.642(2) 0.3379(18) 0.017(10) Uiso 1 1 d
C7 C 0.0745(5) 0.1636(3) 0.2884(2) 0.0361(11) Uani 1 1 d
H5 H -0.012(6) 0.149(3) 0.265(3) 0.050(16) Uiso 1 1 d
C8 C 0.7533(5) 0.2025(3) 0.3752(2) 0.0364(11) Uani 1 1 d
H6 H 0.864(7) 0.189(3) 0.380(3) 0.063(18) Uiso 1 1 d
H7 H 0.758(5) 0.261(3) 0.371(2) 0.040(14) Uiso 1 1 d
H8 H 0.700(6) 0.187(3) 0.336(3) 0.054(16) Uiso 1 1 d
C34 C 0.6780(5) 0.5490(2) 0.3236(2) 0.0303(10) Uani 1 1 d
H9 H 0.634(5) 0.564(3) 0.287(2) 0.032(13) Uiso 1 1 d
C9 C 0.6272(5) 0.3458(2) 0.5227(2) 0.0307(10) Uani 1 1 d
C10 C 0.9727(5) 0.3344(3) 0.4374(2) 0.0386(11) Uani 1 1 d
H10 H 0.934(6) 0.346(3) 0.397(3) 0.048(15) Uiso 1 1 d
H11 H 1.020(6) 0.287(3) 0.427(2) 0.042(14) Uiso 1 1 d
H12 H 1.042(7) 0.377(4) 0.453(3) 0.08(2) Uiso 1 1 d
C11 C 0.7214(5) 0.3513(2) 0.4754(2) 0.0289(9) Uani 1 1 d
C27 C 0.1388(5) 0.1164(3) 0.3301(2) 0.0371(11) Uani 1 1 d
H13 H 0.092(6) 0.067(3) 0.336(2) 0.053(15) Uiso 1 1 d
C44 C 0.3035(5) 0.4119(2) 0.1796(2) 0.0337(10) Uani 1 1 d
C45 C 0.5555(5) 0.4424(2) 0.2148(2) 0.0326(10) Uani 1 1 d
C51 C 0.8140(5) 0.2799(3) 0.5834(2) 0.0362(11) Uani 1 1 d
C13 C 0.4775(6) 0.3790(3) 0.5167(3) 0.0427(12) Uani 1 1 d
H14 H 0.418(7) 0.353(3) 0.487(3) 0.059(17) Uiso 1 1 d
H15 H 0.483(8) 0.437(4) 0.507(3) 0.09(2) Uiso 1 1 d
H16 H 0.436(8) 0.376(4) 0.553(3) 0.08(2) Uiso 1 1 d
C38 C 0.3793(4) 0.4487(2) 0.32608(19) 0.0265(9) Uani 1 1 d
C28 C 0.1336(5) 0.2321(2) 0.2790(2) 0.0318(10) Uani 1 1 d
H17 H 0.096(5) 0.265(2) 0.250(2) 0.028(12) Uiso 1 1 d
C46 C 0.5611(4) 0.3856(2) 0.26483(19) 0.0260(9) Uani 1 1 d
C50 C 0.4700(5) 0.1730(2) 0.4898(2) 0.0365(11) Uani 1 1 d
C14 C 0.3197(7) 0.1975(3) 0.5058(3) 0.0479(14) Uani 1 1 d
H18 H 0.246(8) 0.151(4) 0.496(3) 0.08(2) Uiso 1 1 d
H19 H 0.283(7) 0.229(3) 0.480(3) 0.06(2) Uiso 1 1 d
H20 H 0.321(7) 0.227(4) 0.547(4) 0.09(2) Uiso 1 1 d
C47 C 0.4108(5) 0.4614(3) 0.1860(2) 0.0376(11) Uani 1 1 d
C39 C 0.0836(5) 0.4757(3) 0.3172(2) 0.0364(11) Uani 1 1 d
H21 H -0.015(6) 0.482(3) 0.315(2) 0.040(14) Uiso 1 1 d
C15 C 0.8608(8) 0.2401(4) 0.6397(3) 0.0528(15) Uani 1 1 d
H22 H 0.835(5) 0.269(3) 0.678(2) 0.036(13) Uiso 1 1 d
H23 H 0.959(10) 0.234(5) 0.647(4) 0.12(3) Uiso 1 1 d
H24 H 0.813(8) 0.194(4) 0.641(3) 0.08(2) Uiso 1 1 d
C16 C 0.6756(5) 0.3098(2) 0.5752(2) 0.0353(11) Uani 1 1 d
H25 H 0.608(7) 0.303(3) 0.609(3) 0.062(17) Uiso 1 1 d
C17 C 0.6875(6) 0.1033(3) 0.5189(2) 0.0408(12) Uani 1 1 d
C40 C 0.1321(5) 0.4045(2) 0.3132(2) 0.0312(10) Uani 1 1 d
H26 H 0.064(6) 0.361(3) 0.306(3) 0.056(16) Uiso 1 1 d
C18 C 0.5452(6) 0.1258(3) 0.5286(2) 0.0408(12) Uani 1 1 d
H27 H 0.496(6) 0.111(3) 0.567(3) 0.050(15) Uiso 1 1 d
C19 C 0.9058(5) 0.2891(3) 0.5374(2) 0.0355(11) Uani 1 1 d
H28 H 0.997(6) 0.267(3) 0.540(2) 0.040(14) Uiso 1 1 d
C35 C 0.8536(5) 0.5702(2) 0.4084(2) 0.0343(10) Uani 1 1 d
H29 H 0.932(6) 0.599(3) 0.432(3) 0.053(16) Uiso 1 1 d
C20 C 0.7511(6) 0.1311(2) 0.4700(2) 0.0366(11) Uani 1 1 d
H30 H 0.863(6) 0.116(3) 0.461(2) 0.048(15) Uiso 1 1 d
C41 C 0.1792(5) 0.5313(3) 0.3263(2) 0.0389(11) Uani 1 1 d
H31 H 0.152(5) 0.581(3) 0.332(2) 0.043(14) Uiso 1 1 d
C21 C 0.7675(9) 0.0487(4) 0.5598(4) 0.0621(18) Uani 1 1 d
H32 H 0.868(12) 0.040(5) 0.551(5) 0.14(4) Uiso 1 1 d
H33 H 0.767(10) -0.002(5) 0.533(4) 0.12(3) Uiso 1 1 d
H34 H 0.753(11) 0.051(5) 0.596(5) 0.13(4) Uiso 1 1 d

loop_
_atom_site_aniso_label
_atom_site_aniso_U_11
_atom_site_aniso_U_22
_atom_site_aniso_U_33
_atom_site_aniso_U_23
_atom_site_aniso_U_13
_atom_site_aniso_U_12
Cl1 0.0375(7) 0.0568(8) 0.0584(9) 0.0098(6) -0.0169(6) 0.0024(6)
Cl2 0.0614(9) 0.0422(7) 0.0713(10) 0.0230(7) -0.0122(8) -0.0051(6)
O1 0.0338(18) 0.0435(19) 0.0362(19) -0.0031(15) -0.0037(15) -0.0068(15)
O2 0.040(2) 0.0436(19) 0.043(2) 0.0072(15) 0.0060(16) -0.0118(16)
C2 0.023(2) 0.030(2) 0.030(2) 0.0006(17) 0.0037(18) 0.0008(17)
N1 0.030(2) 0.037(2) 0.047(3) -0.0070(18) 0.0073(18) 0.0002(17)
C48 0.027(2) 0.035(2) 0.027(2) -0.0045(17) 0.0049(18) -0.0025(19)
N2 0.027(2) 0.044(2) 0.043(2) -0.0106(18) 0.0016(17) 0.0012(18)
C3 0.026(2) 0.036(2) 0.029(2) 0.0014(18) -0.0023(18) -0.0033(18)
C4 0.020(2) 0.028(2) 0.028(2) -0.0010(16) 0.0061(17) 0.0054(16)
C29 0.019(2) 0.027(2) 0.027(2) 0.0007(16) 0.0015(16) -0.0022(16)
C42 0.019(2) 0.029(2) 0.029(2) 0.0006(17) 0.0017(17) -0.0021(16)
C30 0.022(2) 0.027(2) 0.032(2) -0.0024(17) 0.0041(17) 0.0009(17)
C31 0.024(2) 0.026(2) 0.033(2) -0.0030(17) 0.0026(18) 0.0000(17)
C22 0.020(2) 0.029(2) 0.026(2) 0.0005(16) 0.0052(17) 0.0005(16)
C49 0.023(2) 0.036(2) 0.031(2) -0.0005(19) 0.0037(18) -0.0031(19)
C32 0.026(2) 0.035(2) 0.036(3) -0.0069(19) -0.0013(19) -0.0050(19)
C23 0.0172(19) 0.033(2) 0.025(2) -0.0029(16) 0.0056(16) -0.0020(17)
C36 0.025(2) 0.029(2) 0.041(3) -0.0016(19) 0.0046(19) -0.0031(19)
C43 0.026(2) 0.035(2) 0.030(2) -0.0031(18) 0.0014(18) -0.0021(19)
C24 0.024(2) 0.0239(19) 0.034(2) -0.0031(17) 0.0028(18) 0.0018(17)
C37 0.024(2) 0.030(2) 0.026(2) -0.0016(17) 0.0009(17) -0.0007(17)
C5 0.026(2) 0.029(2) 0.036(3) 0.0021(18) -0.0041(19) -0.0006(18)
C1 0.0190(19) 0.026(2) 0.028(2) -0.0032(16) 0.0014(16) -0.0005(16)
C25 0.029(2) 0.029(2) 0.032(2) -0.0029(18) 0.0049(19) -0.0006(18)
C26 0.029(2) 0.030(2) 0.045(3) 0.003(2) 0.007(2) -0.0014(19)
C6 0.030(2) 0.026(2) 0.033(2) 0.0016(17) 0.0001(19) -0.0020(18)
C33 0.030(2) 0.029(2) 0.043(3) -0.006(2) 0.009(2) -0.0058(19)
C7 0.026(2) 0.037(2) 0.044(3) -0.003(2) 0.002(2) -0.003(2)
C8 0.030(3) 0.033(2) 0.046(3) 0.002(2) 0.001(2) 0.000(2)
C34 0.025(2) 0.032(2) 0.035(3) -0.0029(19) 0.0063(19) 0.0007(18)
C9 0.027(2) 0.039(2) 0.026(2) -0.0046(18) 0.0012(18) 0.0023(19)
C10 0.028(2) 0.046(3) 0.041(3) 0.002(2) 0.000(2) 0.002(2)
C11 0.022(2) 0.032(2) 0.032(2) 0.0001(18) -0.0002(18) -0.0029(18)
C27 0.027(2) 0.035(2) 0.050(3) 0.001(2) 0.008(2) -0.006(2)
C44 0.032(2) 0.036(2) 0.032(3) 0.0030(19) -0.0069(19) -0.001(2)
C45 0.034(2) 0.032(2) 0.031(2) -0.0019(18) 0.002(2) -0.009(2)
C51 0.041(3) 0.036(2) 0.030(3) 0.0006(19) -0.005(2) 0.000(2)
C13 0.036(3) 0.058(3) 0.035(3) -0.005(2) 0.010(2) 0.005(2)
C38 0.021(2) 0.028(2) 0.031(2) -0.0002(17) -0.0005(17) -0.0030(17)
C28 0.024(2) 0.032(2) 0.039(3) -0.005(2) 0.0003(19) -0.0006(19)
C46 0.0160(19) 0.034(2) 0.028(2) -0.0003(17) 0.0034(17) 0.0016(17)
C50 0.040(3) 0.033(2) 0.037(3) 0.0078(19) 0.002(2) -0.003(2)
C14 0.051(3) 0.050(3) 0.045(3) 0.006(3) 0.016(3) 0.003(3)
C47 0.039(3) 0.039(3) 0.034(3) 0.005(2) -0.003(2) 0.000(2)
C39 0.021(2) 0.035(2) 0.053(3) 0.000(2) 0.003(2) 0.0021(19)
C15 0.061(4) 0.060(4) 0.037(3) 0.008(3) -0.003(3) 0.005(3)
C16 0.039(3) 0.039(3) 0.028(3) 0.0009(19) 0.006(2) 0.000(2)
C17 0.045(3) 0.035(3) 0.040(3) 0.006(2) -0.008(2) 0.001(2)
C40 0.023(2) 0.035(2) 0.036(3) -0.0020(19) 0.0038(19) 0.0018(19)
C18 0.045(3) 0.041(3) 0.036(3) 0.014(2) 0.002(2) -0.001(2)
C19 0.031(3) 0.037(2) 0.038(3) 0.002(2) -0.002(2) 0.003(2)
C35 0.027(2) 0.035(2) 0.041(3) -0.005(2) 0.004(2) -0.005(2)
C20 0.042(3) 0.026(2) 0.040(3) 0.0033(19) -0.006(2) 0.001(2)
C41 0.030(3) 0.033(2) 0.054(3) -0.004(2) 0.004(2) 0.005(2)
C21 0.070(5) 0.055(4) 0.059(5) 0.021(3) -0.009(4) 0.009(3)

loop_
_atom_type_symbol
_atom_type_description
_atom_type_scat_dispersion_real
_atom_type_scat_dispersion_imag
_atom_type_scat_source
C C 0.0033 0.0016 'International Tables Vol C Tables 4.2.6.8 and 6.1.1.4'
H H 0.0000 0.0000 'International Tables Vol C Tables 4.2.6.8 and 6.1.1.4'
Cl Cl 0.1484 0.1585 'International Tables Vol C Tables 4.2.6.8 and 6.1.1.4'
N N 0.0061 0.0033 'International Tables Vol C Tables 4.2.6.8 and 6.1.1.4'
O O 0.0106 0.0060 'International Tables Vol C Tables 4.2.6.8 and 6.1.1.4'

loop_
_geom_angle_atom_site_label_1
_geom_angle_atom_site_label_2
_geom_angle_atom_site_label_3
_geom_angle
C23 C2 C25 108.3(4)
C23 C2 C6 131.8(4)
C25 C2 C6 119.8(4)
N2 C48 C46 179.0(5)
C19 C3 C11 118.3(4)
C19 C3 C10 119.4(4)
C11 C3 C10 122.3(4)
C1 C4 C31 108.1(4)
C1 C4 C11 129.4(4)
C31 C4 C11 122.4(4)
C30 C29 C38 116.6(3)
C30 C29 C1 103.5(3)
C38 C29 C1 108.1(3)
C30 C29 C46 115.4(3)
C38 C29 C46 107.3(3)
C1 C29 C46 105.1(3)
C49 C42 C43 105.2(3)
C49 C42 C46 111.7(3)
C43 C42 C46 113.7(3)
C49 C42 C22 109.7(3)
C43 C42 C22 107.9(3)
C46 C42 C22 108.5(3)
C34 C30 C31 120.2(4)
C34 C30 C29 131.6(4)
C31 C30 C29 107.9(3)
C32 C31 C30 120.8(4)
C32 C31 C4 128.9(4)
C30 C31 C4 110.2(4)
C37 C22 C24 119.6(3)
C37 C22 C23 110.6(3)
C24 C22 C23 103.3(3)
C37 C22 C42 104.9(3)
C24 C22 C42 112.5(3)
C23 C22 C42 105.1(3)
N1 C49 C42 176.9(5)
C35 C32 C31 118.6(4)
C35 C32 H1 124(3)
C31 C32 H1 118(3)
C2 C23 C1 137.8(4)
C2 C23 C22 109.8(4)
C1 C23 C22 112.4(3)
C38 C36 C41 118.7(4)
C38 C36 H2 123(3)
C41 C36 H2 118(3)
O1 C43 C44 120.7(4)
O1 C43 C42 120.9(4)
C44 C43 C42 118.4(4)
C28 C24 C25 121.2(4)
C28 C24 C22 131.0(4)
C25 C24 C22 107.9(4)
C40 C37 C38 120.4(4)
C40 C37 C22 125.2(4)
C38 C37 C22 114.4(4)
C20 C5 C6 119.3(4)
C20 C5 C8 118.9(4)
C6 C5 C8 121.8(4)
C4 C1 C23 136.7(4)
C4 C1 C29 110.2(3)
C23 C1 C29 113.0(3)
C26 C25 C24 120.8(4)
C26 C25 C2 128.6(4)
C24 C25 C2 110.5(4)
C25 C26 C27 118.0(4)
C25 C26 H3 122(3)
C27 C26 H3 120(3)
C50 C6 C5 118.7(4)
C50 C6 C2 121.2(4)
C5 C6 C2 119.6(4)
C35 C33 C34 120.6(4)
C35 C33 H4 120(2)
C34 C33 H4 119(2)
C27 C7 C28 121.5(5)
C27 C7 H5 119(3)
C28 C7 H5 120(3)
C5 C8 H6 111(3)
C5 C8 H7 113(3)
H6 C8 H7 101(4)
C5 C8 H8 112(3)
H6 C8 H8 115(4)
H7 C8 H8 104(4)
C30 C34 C33 118.8(4)
C30 C34 H9 122(3)
C33 C34 H9 119(3)
C16 C9 C11 118.8(4)
C16 C9 C13 120.2(4)
C11 C9 C13 121.0(4)
C3 C10 H10 117(3)
C3 C10 H11 112(3)
H10 C10 H11 96(4)
C3 C10 H12 106(4)
H10 C10 H12 109(5)
H11 C10 H12 118(5)
C3 C11 C9 119.9(4)
C3 C11 C4 121.3(4)
C9 C11 C4 118.8(4)
C7 C27 C26 120.6(4)
C7 C27 H13 119(3)
C26 C27 H13 120(3)
C47 C44 C43 119.6(4)
C47 C44 Cl1 123.3(4)
C43 C44 Cl1 116.6(3)
O2 C45 C47 121.9(4)
O2 C45 C46 120.8(4)
C47 C45 C46 117.3(4)
C19 C51 C16 117.4(4)
C19 C51 C15 121.8(5)
C16 C51 C15 120.9(5)
C9 C13 H14 109(4)
C9 C13 H15 111(4)
H14 C13 H15 113(5)
C9 C13 H16 110(4)
H14 C13 H16 109(6)
H15 C13 H16 105(5)
C36 C38 C37 120.5(4)
C36 C38 C29 125.8(4)
C37 C38 C29 113.7(4)
C24 C28 C7 117.8(5)
C24 C28 H17 118(3)
C7 C28 H17 124(3)
C48 C46 C45 107.3(3)
C48 C46 C42 110.8(3)
C45 C46 C42 113.8(3)
C48 C46 C29 107.4(3)
C45 C46 C29 108.4(3)
C42 C46 C29 108.9(3)
C18 C50 C6 120.1(5)
C18 C50 C14 117.8(5)
C6 C50 C14 122.0(4)
C50 C14 H18 106(4)
C50 C14 H19 111(4)
H18 C14 H19 101(6)
C50 C14 H20 114(4)
H18 C14 H20 122(5)
H19 C14 H20 101(6)
C44 C47 C45 120.9(4)
C44 C47 Cl2 122.6(4)
C45 C47 Cl2 116.0(3)
C41 C39 C40 121.1(4)
C41 C39 H21 123(3)
C40 C39 H21 116(3)
C51 C15 H22 111(3)
C51 C15 H23 115(6)
H22 C15 H23 102(6)
C51 C15 H24 111(4)
H22 C15 H24 107(5)
H23 C15 H24 110(7)
C9 C16 C51 122.3(4)
C9 C16 H25 121(3)
C51 C16 H25 117(3)
C20 C17 C18 117.9(4)
C20 C17 C21 120.5(6)
C18 C17 C21 121.6(5)
C37 C40 C39 118.5(4)
C37 C40 H26 118(3)
C39 C40 H26 123(3)
C50 C18 C17 121.5(5)
C50 C18 H27 117(3)
C17 C18 H27 122(3)
C51 C19 C3 123.1(5)
C51 C19 H28 120(3)
C3 C19 H28 117(3)
C32 C35 C33 121.0(4)
C32 C35 H29 115(3)
C33 C35 H29 124(3)
C17 C20 C5 122.4(5)
C17 C20 H30 121(3)
C5 C20 H30 116(3)
C39 C41 C36 120.7(4)
C39 C41 H31 125(3)
C36 C41 H31 115(3)
C17 C21 H32 115(6)
C17 C21 H33 105(5)
H32 C21 H33 74(7)
C17 C21 H34 116(7)
H32 C21 H34 115(9)
H33 C21 H34 124(8)

loop_
_geom_bond_atom_site_label_1
_geom_bond_atom_site_label_2
_geom_bond_distance
Cl1 C44 1.706(5)
Cl2 C47 1.698(5)
O1 C43 1.212(5)
O2 C45 1.208(5)
C2 C23 1.373(6)
C2 C25 1.478(6)
C2 C6 1.485(6)
N1 C49 1.141(6)
C48 N2 1.145(6)
C48 C46 1.472(6)
C3 C19 1.393(6)
C3 C11 1.410(6)
C3 C10 1.506(7)
C4 C1 1.367(6)
C4 C31 1.480(6)
C4 C11 1.481(6)
C29 C30 1.509(6)
C29 C38 1.527(6)
C29 C1 1.536(6)
C29 C46 1.618(6)
C42 C49 1.486(6)
C42 C43 1.551(6)
C42 C46 1.596(6)
C42 C22 1.624(6)
C30 C34 1.387(6)
C30 C31 1.406(6)
C31 C32 1.397(6)
C22 C37 1.510(6)
C22 C24 1.517(6)
C22 C23 1.544(6)
C32 C35 1.388(7)
C32 H1 1.02(6)
C23 C1 1.443(6)
C36 C38 1.385(6)
C36 C41 1.410(6)
C36 H2 0.92(6)
C43 C44 1.476(6)
C24 C28 1.386(6)
C24 C25 1.402(6)
C37 C40 1.395(6)
C37 C38 1.401(6)
C5 C20 1.390(6)
C5 C6 1.425(6)
C5 C8 1.509(7)
C25 C26 1.394(6)
C26 C27 1.411(7)
C26 H3 1.01(5)
C6 C50 1.408(6)
C33 C35 1.389(7)
C33 C34 1.406(6)
C33 H4 1.00(4)
C7 C27 1.380(7)
C7 C28 1.408(7)
C7 H5 0.95(6)
C8 H6 1.05(6)
C8 H7 1.10(5)
C8 H8 1.00(6)
C34 H9 0.93(5)
C9 C16 1.391(7)
C9 C11 1.422(6)
C9 C13 1.513(7)
C10 H10 0.97(6)
C10 H11 1.03(5)
C10 H12 1.07(7)
C27 H13 1.03(6)
C44 C47 1.352(7)
C45 C47 1.483(7)
C45 C46 1.532(6)
C51 C19 1.392(7)
C51 C16 1.395(7)
C51 C15 1.492(7)
C13 H14 0.96(6)
C13 H15 1.11(7)
C13 H16 0.92(8)
C28 H17 0.94(5)
C50 C18 1.380(7)
C50 C14 1.531(8)
C14 H18 1.11(7)
C14 H19 0.87(7)
C14 H20 1.08(8)
C39 C41 1.364(7)
C39 C40 1.404(6)
C39 H21 0.92(5)
C15 H22 1.05(5)
C15 H23 0.91(9)
C15 H24 0.97(8)
C16 H25 1.03(6)
C17 C20 1.377(7)
C17 C18 1.414(7)
C17 C21 1.517(8)
C40 H26 1.02(6)
C18 H27 1.03(6)
C19 H28 0.94(5)
C35 H29 1.02(6)
C20 H30 1.11(5)
C41 H31 0.97(5)
C21 H32 0.98(11)
C21 H33 1.11(9)
C21 H34 0.83(11)

loop_
_geom_torsion_atom_site_label_1
_geom_torsion_atom_site_label_2
_geom_torsion_atom_site_label_3
_geom_torsion_atom_site_label_4
_geom_torsion
C38 C29 C30 C34 -58.1(6)
C1 C29 C30 C34 -176.7(4)
C46 C29 C30 C34 69.1(6)
C38 C29 C30 C31 115.4(4)
C1 C29 C30 C31 -3.1(4)
C46 C29 C30 C31 -117.3(4)
C34 C30 C31 C32 -0.2(6)
C29 C30 C31 C32 -174.7(4)
C34 C30 C31 C4 176.9(4)
C29 C30 C31 C4 2.5(5)
C1 C4 C31 C32 176.1(4)
C11 C4 C31 C32 -1.0(7)
C1 C4 C31 C30 -0.8(5)
C11 C4 C31 C30 -177.8(4)
C49 C42 C22 C37 -176.7(3)
C43 C42 C22 C37 -62.7(4)
C46 C42 C22 C37 61.0(4)
C49 C42 C22 C24 -45.2(5)
C43 C42 C22 C24 68.9(4)
C46 C42 C22 C24 -167.5(3)
C49 C42 C22 C23 66.6(4)
C43 C42 C22 C23 -179.3(3)
C46 C42 C22 C23 -55.7(4)
C43 C42 C49 N1 -13(9)
C46 C42 C49 N1 -137(9)
C22 C42 C49 N1 103(9)
C30 C31 C32 C35 -0.8(7)
C4 C31 C32 C35 -177.4(4)
C25 C2 C23 C1 179.2(5)
C6 C2 C23 C1 -4.3(9)
C25 C2 C23 C22 -1.8(5)
C6 C2 C23 C22 174.7(4)
C37 C22 C23 C2 132.9(4)
C24 C22 C23 C2 3.8(4)
C42 C22 C23 C2 -114.4(4)
C37 C22 C23 C1 -47.8(4)
C24 C22 C23 C1 -176.9(3)
C42 C22 C23 C1 64.9(4)
C49 C42 C43 O1 32.3(5)
C46 C42 C43 O1 154.9(4)
C22 C42 C43 O1 -84.7(5)
C49 C42 C43 C44 -149.4(4)
C46 C42 C43 C44 -26.9(5)
C22 C42 C43 C44 93.6(4)
C37 C22 C24 C28 53.0(7)
C23 C22 C24 C28 176.3(4)
C42 C22 C24 C28 -70.8(6)
C37 C22 C24 C25 -127.7(4)
C23 C22 C24 C25 -4.4(4)
C42 C22 C24 C25 108.5(4)
C24 C22 C37 C40 -11.4(6)
C23 C22 C37 C40 -131.2(4)
C42 C22 C37 C40 116.0(5)
C24 C22 C37 C38 171.4(4)
C23 C22 C37 C38 51.6(5)
C42 C22 C37 C38 -61.2(4)
C31 C4 C1 C23 -178.1(5)
C11 C4 C1 C23 -1.3(8)
C31 C4 C1 C29 -1.3(5)
C11 C4 C1 C29 175.5(4)
C2 C23 C1 C4 -10.0(9)
C22 C23 C1 C4 171.1(5)
C2 C23 C1 C29 173.3(5)
C22 C23 C1 C29 -5.7(5)
C30 C29 C1 C4 2.7(4)
C38 C29 C1 C4 -121.5(4)
C46 C29 C1 C4 124.1(3)
C30 C29 C1 C23 -179.7(3)
C38 C29 C1 C23 56.1(4)
C46 C29 C1 C23 -58.3(4)
C28 C24 C25 C26 3.5(7)
C22 C24 C25 C26 -175.9(4)
C28 C24 C25 C2 -177.1(4)
C22 C24 C25 C2 3.6(5)
C23 C2 C25 C26 178.3(4)
C6 C2 C25 C26 1.3(7)
C23 C2 C25 C24 -1.1(5)
C6 C2 C25 C24 -178.1(4)
C24 C25 C26 C27 -2.3(7)
C2 C25 C26 C27 178.4(4)
C20 C5 C6 C50 1.9(6)
C8 C5 C6 C50 178.6(4)
C20 C5 C6 C2 -170.1(4)
C8 C5 C6 C2 6.6(6)
C23 C2 C6 C50 124.2(5)
C25 C2 C6 C50 -59.6(6)
C23 C2 C6 C5 -64.1(6)
C25 C2 C6 C5 112.1(5)
C31 C30 C34 C33 1.2(6)
C29 C30 C34 C33 174.1(4)
C35 C33 C34 C30 -1.2(7)
C19 C3 C11 C9 4.7(6)
C10 C3 C11 C9 -175.1(4)
C19 C3 C11 C4 -178.0(4)
C10 C3 C11 C4 2.2(7)
C16 C9 C11 C3 -4.4(6)
C13 C9 C11 C3 175.0(4)
C16 C9 C11 C4 178.2(4)
C13 C9 C11 C4 -2.4(6)
C1 C4 C11 C3 115.0(5)
C31 C4 C11 C3 -68.6(6)
C1 C4 C11 C9 -67.7(6)
C31 C4 C11 C9 108.8(5)
C28 C7 C27 C26 2.0(8)
C25 C26 C27 C7 -0.4(7)
O1 C43 C44 C47 -148.2(5)
C42 C43 C44 C47 33.5(6)
O1 C43 C44 Cl1 23.3(6)
C42 C43 C44 Cl1 -155.0(3)
C41 C36 C38 C37 -0.9(7)
C41 C36 C38 C29 178.2(4)
C40 C37 C38 C36 2.0(7)
C22 C37 C38 C36 179.3(4)
C40 C37 C38 C29 -177.3(4)
C22 C37 C38 C29 0.1(5)
C30 C29 C38 C36 11.3(6)
C1 C29 C38 C36 127.3(5)
C46 C29 C38 C36 -119.9(5)
C30 C29 C38 C37 -169.5(4)
C1 C29 C38 C37 -53.5(5)
C46 C29 C38 C37 59.3(4)
C25 C24 C28 C7 -1.9(7)
C22 C24 C28 C7 177.3(4)
C27 C7 C28 C24 -0.8(7)
N2 C48 C46 C45 11(33)
N2 C48 C46 C42 136(33)
N2 C48 C46 C29 -105(33)
O2 C45 C46 C48 -23.8(6)
C47 C45 C46 C48 157.9(4)
O2 C45 C46 C42 -146.7(4)
C47 C45 C46 C42 34.9(5)
O2 C45 C46 C29 92.0(5)
C47 C45 C46 C29 -86.4(5)
C49 C42 C46 C48 -8.4(5)
C43 C42 C46 C48 -127.3(4)
C22 C42 C46 C48 112.7(4)
C49 C42 C46 C45 112.6(4)
C43 C42 C46 C45 -6.3(5)
C22 C42 C46 C45 -126.3(4)
C49 C42 C46 C29 -126.3(4)
C43 C42 C46 C29 114.8(4)
C22 C42 C46 C29 -5.2(4)
C30 C29 C46 C48 55.3(5)
C38 C29 C46 C48 -172.8(3)
C1 C29 C46 C48 -57.9(4)
C30 C29 C46 C45 -60.3(4)
C38 C29 C46 C45 71.5(4)
C1 C29 C46 C45 -173.6(3)
C30 C29 C46 C42 175.4(3)
C38 C29 C46 C42 -52.8(4)
C1 C29 C46 C42 62.1(4)
C5 C6 C50 C18 -2.5(7)
C2 C6 C50 C18 169.3(4)
C5 C6 C50 C14 175.0(5)
C2 C6 C50 C14 -13.2(7)
C43 C44 C47 C45 -3.1(7)
Cl1 C44 C47 C45 -173.9(4)
C43 C44 C47 Cl2 168.3(4)
Cl1 C44 C47 Cl2 -2.5(7)
O2 C45 C47 C44 149.4(5)
C46 C45 C47 C44 -32.3(7)
O2 C45 C47 Cl2 -22.5(6)
C46 C45 C47 Cl2 155.8(3)
C11 C9 C16 C51 1.1(7)
C13 C9 C16 C51 -178.4(5)
C19 C51 C16 C9 1.8(7)
C15 C51 C16 C9 -178.4(5)
C38 C37 C40 C39 -1.3(7)
C22 C37 C40 C39 -178.4(4)
C41 C39 C40 C37 -0.4(7)
C6 C50 C18 C17 0.8(8)
C14 C50 C18 C17 -176.8(5)
C20 C17 C18 C50 1.5(8)
C21 C17 C18 C50 -177.0(5)
C16 C51 C19 C3 -1.5(7)
C15 C51 C19 C3 178.8(5)
C11 C3 C19 C51 -1.8(7)
C10 C3 C19 C51 178.0(5)
C31 C32 C35 C33 0.8(7)
C34 C33 C35 C32 0.2(7)
C18 C17 C20 C5 -2.1(7)
C21 C17 C20 C5 176.4(5)
C6 C5 C20 C17 0.5(7)
C8 C5 C20 C17 -176.3(5)
C40 C39 C41 C36 1.4(8)
C38 C36 C41 C39 -0.8(7)
